data_4347603
loop_
_publ_author_name
'Wang, Haobing'
'Yang, Yang'
'Ma, Haiyan'

_publ_section_title
;
 Exploring Steric Effects in Diastereoselective Synthesis of Chiral
 Aminophenolate Zinc Complexes and Stereoselective Ring-Opening
 Polymerization of rac-Lactide.
;
_journal_issue 15
_journal_name_full 'Inorganic chemistry'
_journal_page_first 7356
_journal_page_last 7372
_journal_paper_doi 10.1021/acs.inorgchem.6b00378
_journal_volume 55
_journal_year 2016
_chemical_absolute_configuration ad
_chemical_formula_sum 'C41 H52 N2 O Zn'
_chemical_formula_weight 654.21
_space_group_crystal_system orthorhombic
_space_group_IT_number 19
_space_group_name_Hall 'P 2ac 2ab'
_space_group_name_H-M_alt 'P 21 21 21'
_atom_sites_solution_hydrogens geom
_audit_creation_method SHELXL-2013
_cell_angle_alpha 90
_cell_angle_beta 90
_cell_angle_gamma 90
_cell_formula_units_Z 4
_cell_length_a 8.3865(9)
_cell_length_b 17.5334(19)
_cell_length_c 23.826(3)
_cell_measurement_reflns_used 8013
_cell_measurement_temperature 140(2)
_cell_measurement_theta_max 30.42
_cell_measurement_theta_min 2.32
_cell_volume 3503.5(7)
_computing_cell_refinement 'Bruker SAINT'
_computing_data_collection 'Bruker APEX2'
_computing_data_reduction 'Bruker SAINT'
_computing_molecular_graphics 'Bruker SHELXTL'
_computing_publication_material 'Bruker SHELXTL'
_computing_structure_refinement 'SHELXL-2013 (Sheldrick, 2013)'
_computing_structure_solution 'SHELXS-97 (Sheldrick, 2008)'
_diffrn_ambient_temperature 140(2)
_diffrn_measured_fraction_theta_full 0.999
_diffrn_measured_fraction_theta_max 0.999
_diffrn_measurement_device_type 'Bruker APEX-II CCD'
_diffrn_measurement_method '\f and \w scans'
_diffrn_radiation_type MoK\a
_diffrn_radiation_wavelength 0.71073
_diffrn_reflns_av_R_equivalents 0.0458
_diffrn_reflns_av_unetI/netI 0.0597
_diffrn_reflns_Laue_measured_fraction_full 0.999
_diffrn_reflns_Laue_measured_fraction_max 0.999
_diffrn_reflns_limit_h_max 11
_diffrn_reflns_limit_h_min -12
_diffrn_reflns_limit_k_max 25
_diffrn_reflns_limit_k_min -25
_diffrn_reflns_limit_l_max 28
_diffrn_reflns_limit_l_min -34
_diffrn_reflns_number 34764
_diffrn_reflns_point_group_measured_fraction_full 0.999
_diffrn_reflns_point_group_measured_fraction_max 0.998
_diffrn_reflns_theta_full 25.242
_diffrn_reflns_theta_max 30.597
_diffrn_reflns_theta_min 1.442
_exptl_absorpt_coefficient_mu 0.735
_exptl_absorpt_correction_T_max 0.7461
_exptl_absorpt_correction_T_min 0.6622
_exptl_absorpt_correction_type multi-scan
_exptl_absorpt_process_details sadabs
_exptl_crystal_colour colourless
_exptl_crystal_density_diffrn 1.240
_exptl_crystal_description block
_exptl_crystal_F_000 1400
_exptl_crystal_size_max 0.250
_exptl_crystal_size_mid 0.200
_exptl_crystal_size_min 0.150
_refine_diff_density_max 0.260
_refine_diff_density_min -0.247
_refine_diff_density_rms 0.055
_refine_ls_abs_structure_details
; 
 Flack x determined using 3336 quotients [(I+)-(I-)]/[(I+)+(I-)] 
 (Parsons and Flack (2004), Acta Cryst. A60, s61). 
;
_refine_ls_abs_structure_Flack 0.012(6)
_refine_ls_extinction_method none
_refine_ls_goodness_of_fit_ref 0.992
_refine_ls_hydrogen_treatment constr
_refine_ls_matrix_type full
_refine_ls_number_parameters 412
_refine_ls_number_reflns 10746
_refine_ls_number_restraints 0
_refine_ls_restrained_S_all 0.992
_refine_ls_R_factor_all 0.0528
_refine_ls_R_factor_gt 0.0346
_refine_ls_shift/su_max 0.003
_refine_ls_shift/su_mean 0.000
_refine_ls_structure_factor_coef Fsqd
_refine_ls_weighting_details 'w=1/[\s^2^(Fo^2^)+(0.0364P)^2^] where P=(Fo^2^+2Fc^2^)/3'
_refine_ls_weighting_scheme calc
_refine_ls_wR_factor_gt 0.0769
_refine_ls_wR_factor_ref 0.0834
_reflns_Friedel_coverage 0.799
_reflns_Friedel_fraction_full 0.998
_reflns_Friedel_fraction_max 0.997
_reflns_number_gt 8600
_reflns_number_total 10746
_reflns_threshold_expression 'I > 2\s(I)'
_cod_data_source_file ic6b00378_si_001.cif
_cod_data_source_block mo_dm13608_0m
_cod_database_code 4347603
_shelx_space_group_comment
; 
The symmetry employed for this shelxl refinement is uniquely defined 
by the following loop, which should always be used as a source of 
symmetry information in preference to the above space-group names. 
They are only intended as comments. 
;
_shelx_estimated_absorpt_t_min 0.838
_shelx_estimated_absorpt_t_max 0.898
_shelxl_version_number 2013-4

loop_
_space_group_symop_operation_xyz
'x, y, z'
'x+1/2, -y+1/2, -z'
'-x, y+1/2, -z+1/2'
'-x+1/2, -y, z+1/2'

loop_
_atom_site_label
_atom_site_type_symbol
_atom_site_fract_x
_atom_site_fract_y
_atom_site_fract_z
_atom_site_U_iso_or_equiv
_atom_site_adp_type
_atom_site_occupancy
_atom_site_site_symmetry_order
_atom_site_calc_flag
_atom_site_refinement_flags_posn
_atom_site_refinement_flags_adp
Zn1 Zn 0.50215(4) 0.93755(2) 0.77936(2) 0.01778(7) Uani 1 1 d . .
N1 N 0.3983(2) 1.04560(11) 0.79996(9) 0.0188(4) Uani 1 1 d . .
N2 N 0.6644(2) 1.00364(11) 0.72904(9) 0.0197(4) Uani 1 1 d . .
O1 O 0.6091(2) 0.92777(10) 0.85070(7) 0.0220(4) Uani 1 1 d . .
C1 C 0.5394(3) 0.94939(13) 0.89775(10) 0.0186(5) Uani 1 1 d . .
C2 C 0.5468(3) 0.90261(13) 0.94633(10) 0.0185(5) Uani 1 1 d . .
C3 C 0.4761(3) 0.92840(14) 0.99591(10) 0.0220(5) Uani 1 1 d . .
H3 H 0.4812 0.8966 1.0281 0.026 Uiso 1 1 calc R U
C4 C 0.3983(3) 0.99860(15) 1.00054(10) 0.0219(5) Uani 1 1 d . .
C5 C 0.3928(3) 1.04349(14) 0.95235(10) 0.0219(5) Uani 1 1 d . .
H5 H 0.3411 1.0916 0.9541 0.026 Uiso 1 1 calc R U
C6 C 0.4602(3) 1.02050(13) 0.90189(10) 0.0194(5) Uani 1 1 d . .
C7 C 0.4663(3) 1.07516(12) 0.85336(10) 0.0211(5) Uani 1 1 d . .
H7A H 0.4080 1.1221 0.8639 0.025 Uiso 1 1 calc R U
H7B H 0.5789 1.0895 0.8467 0.025 Uiso 1 1 calc R U
C8 C 0.4465(3) 1.09368(14) 0.75205(11) 0.0226(5) Uani 1 1 d . .
H8A H 0.4227 1.1477 0.7608 0.027 Uiso 1 1 calc R U
H8B H 0.3830 1.0792 0.7187 0.027 Uiso 1 1 calc R U
C9 C 0.6234(3) 1.08582(14) 0.73833(11) 0.0233(5) Uani 1 1 d . .
H9 H 0.6887 1.1067 0.7699 0.028 Uiso 1 1 calc R U
C10 C 0.6657(4) 1.12734(17) 0.68372(13) 0.0398(8) Uani 1 1 d . .
H10A H 0.5807 1.1640 0.6736 0.048 Uiso 1 1 calc R U
H10B H 0.7671 1.1556 0.6880 0.048 Uiso 1 1 calc R U
C11 C 0.6814(4) 1.06744(18) 0.63944(13) 0.0439(8) Uani 1 1 d . .
H11A H 0.7919 1.0659 0.6248 0.053 Uiso 1 1 calc R U
H11B H 0.6079 1.0779 0.6079 0.053 Uiso 1 1 calc R U
C12 C 0.6387(3) 0.99203(15) 0.66783(11) 0.0256(5) Uani 1 1 d . .
H12A H 0.5261 0.9785 0.6602 0.031 Uiso 1 1 calc R U
H12B H 0.7078 0.9505 0.6537 0.031 Uiso 1 1 calc R U
C13 C 0.8327(3) 0.98848(16) 0.74533(14) 0.0341(7) Uani 1 1 d . .
H13A H 0.8518 1.0092 0.7834 0.041 Uiso 1 1 calc R U
H13B H 0.9045 1.0156 0.7190 0.041 Uiso 1 1 calc R U
C14 C 0.8734(3) 0.90426(17) 0.74494(14) 0.0366(7) Uani 1 1 d . .
H14A H 0.8058 0.8774 0.7721 0.055 Uiso 1 1 calc R U
H14B H 0.9857 0.8974 0.7552 0.055 Uiso 1 1 calc R U
H14C H 0.8550 0.8834 0.7073 0.055 Uiso 1 1 calc R U
C15 C 0.2219(3) 1.03466(14) 0.80303(12) 0.0243(5) Uani 1 1 d . .
H15A H 0.1995 0.9968 0.8328 0.029 Uiso 1 1 calc R U
H15B H 0.1861 1.0122 0.7670 0.029 Uiso 1 1 calc R U
C16 C 0.1214(3) 1.10440(14) 0.81446(12) 0.0254(5) Uani 1 1 d . .
C17 C 0.0558(4) 1.11581(19) 0.86699(13) 0.0407(8) Uani 1 1 d . .
H17 H 0.0791 1.0811 0.8965 0.049 Uiso 1 1 calc R U
C18 C -0.0441(4) 1.1775(2) 0.87706(15) 0.0545(10) Uani 1 1 d . .
H18 H -0.0888 1.1846 0.9133 0.065 Uiso 1 1 calc R U
C19 C -0.0787(4) 1.22841(19) 0.83479(15) 0.0455(8) Uani 1 1 d . .
H19 H -0.1467 1.2707 0.8419 0.055 Uiso 1 1 calc R U
C20 C -0.0146(4) 1.21784(14) 0.78240(12) 0.0359(6) Uani 1 1 d . .
H20 H -0.0378 1.2529 0.7531 0.043 Uiso 1 1 calc R U
C21 C 0.0842(3) 1.15590(15) 0.77211(12) 0.0294(6) Uani 1 1 d . .
H21 H 0.1270 1.1486 0.7356 0.035 Uiso 1 1 calc R U
C22 C 0.3386(3) 1.02989(17) 1.05682(11) 0.0285(6) Uani 1 1 d . .
C23 C 0.4734(3) 1.07832(19) 1.08208(13) 0.0434(8) Uani 1 1 d . .
H23A H 0.5695 1.0470 1.0861 0.065 Uiso 1 1 calc R U
H23B H 0.4407 1.0973 1.1190 0.065 Uiso 1 1 calc R U
H23C H 0.4961 1.1215 1.0572 0.065 Uiso 1 1 calc R U
C24 C 0.3011(4) 0.9660(2) 1.09926(13) 0.0431(8) Uani 1 1 d . .
H24A H 0.2209 0.9316 1.0833 0.065 Uiso 1 1 calc R U
H24B H 0.2600 0.9885 1.1340 0.065 Uiso 1 1 calc R U
H24C H 0.3986 0.9372 1.1074 0.065 Uiso 1 1 calc R U
C25 C 0.1863(3) 1.07741(17) 1.04822(11) 0.0286(6) Uani 1 1 d . .
C26 C 0.1796(4) 1.1558(2) 1.05678(15) 0.0470(8) Uani 1 1 d . .
H26 H 0.2735 1.1825 1.0674 0.056 Uiso 1 1 calc R U
C27 C 0.0378(5) 1.1957(2) 1.05009(17) 0.0591(11) Uani 1 1 d . .
H27 H 0.0357 1.2490 1.0571 0.071 Uiso 1 1 calc R U
C28 C -0.0990(4) 1.1595(2) 1.03362(15) 0.0546(10) Uani 1 1 d . .
H28 H -0.1954 1.1873 1.0290 0.065 Uiso 1 1 calc R U
C29 C -0.0945(4) 1.0818(2) 1.02384(14) 0.0467(9) Uani 1 1 d . .
H29 H -0.1882 1.0558 1.0121 0.056 Uiso 1 1 calc R U
C30 C 0.0462(3) 1.04187(19) 1.03108(12) 0.0357(7) Uani 1 1 d . .
H30 H 0.0473 0.9885 1.0241 0.043 Uiso 1 1 calc R U
C31 C 0.6288(3) 0.82430(13) 0.94212(10) 0.0190(5) Uani 1 1 d . .
C32 C 0.6461(3) 0.78558(15) 0.99972(11) 0.0270(6) Uani 1 1 d . .
H32A H 0.7072 0.8187 1.0249 0.040 Uiso 1 1 calc R U
H32B H 0.7019 0.7369 0.9953 0.040 Uiso 1 1 calc R U
H32C H 0.5401 0.7765 1.0157 0.040 Uiso 1 1 calc R U
C33 C 0.5246(3) 0.77224(14) 0.90549(12) 0.0303(6) Uani 1 1 d . .
H33A H 0.4152 0.7721 0.9200 0.045 Uiso 1 1 calc R U
H33B H 0.5674 0.7202 0.9063 0.045 Uiso 1 1 calc R U
H33C H 0.5247 0.7911 0.8668 0.045 Uiso 1 1 calc R U
C34 C 0.7982(3) 0.83257(14) 0.91876(10) 0.0199(5) Uani 1 1 d . .
C35 C 0.8659(4) 0.77862(17) 0.88351(12) 0.0325(6) Uani 1 1 d . .
H35 H 0.8035 0.7368 0.8708 0.039 Uiso 1 1 calc R U
C36 C 1.0239(4) 0.7850(2) 0.86645(12) 0.0460(9) Uani 1 1 d . .
H36 H 1.0682 0.7471 0.8426 0.055 Uiso 1 1 calc R U
C37 C 1.1165(4) 0.8449(2) 0.88342(14) 0.0442(9) Uani 1 1 d . .
H37 H 1.2235 0.8495 0.8708 0.053 Uiso 1 1 calc R U
C38 C 1.0524(3) 0.89826(19) 0.91894(14) 0.0401(8) Uani 1 1 d . .
H38 H 1.1162 0.9395 0.9318 0.048 Uiso 1 1 calc R U
C39 C 0.8946(3) 0.89237(16) 0.93620(12) 0.0284(6) Uani 1 1 d . .
H39 H 0.8517 0.9301 0.9605 0.034 Uiso 1 1 calc R U
C40 C 0.3779(3) 0.85908(15) 0.73835(13) 0.0309(6) Uani 1 1 d . .
H40A H 0.3030 0.8342 0.7647 0.037 Uiso 1 1 calc R U
H40B H 0.3140 0.8843 0.7087 0.037 Uiso 1 1 calc R U
C41 C 0.4834(4) 0.79819(16) 0.71143(16) 0.0513(9) Uani 1 1 d . .
H41A H 0.5461 0.8211 0.6811 0.077 Uiso 1 1 calc R U
H41B H 0.4162 0.7575 0.6961 0.077 Uiso 1 1 calc R U
H41C H 0.5554 0.7769 0.7398 0.077 Uiso 1 1 calc R U

loop_
_atom_site_aniso_label
_atom_site_aniso_U_11
_atom_site_aniso_U_22
_atom_site_aniso_U_33
_atom_site_aniso_U_23
_atom_site_aniso_U_13
_atom_site_aniso_U_12
Zn1 0.02077(12) 0.01604(10) 0.01654(11) 0.00031(10) 0.00025(14) -0.00081(13)
N1 0.0202(9) 0.0181(9) 0.0182(9) 0.0005(8) -0.0026(8) 0.0000(7)
N2 0.0187(9) 0.0214(9) 0.0189(10) 0.0033(8) -0.0013(8) -0.0020(8)
O1 0.0259(8) 0.0267(9) 0.0134(7) 0.0003(7) 0.0016(6) 0.0082(7)
C1 0.0174(11) 0.0226(11) 0.0157(10) -0.0008(9) -0.0003(8) 0.0007(8)
C2 0.0162(11) 0.0219(11) 0.0175(11) 0.0028(9) -0.0015(8) 0.0013(8)
C3 0.0193(12) 0.0292(11) 0.0174(10) 0.0043(9) 0.0010(9) 0.0001(10)
C4 0.0173(11) 0.0308(13) 0.0176(11) -0.0037(10) 0.0003(9) 0.0030(10)
C5 0.0208(11) 0.0230(12) 0.0219(12) -0.0030(10) -0.0005(10) 0.0032(9)
C6 0.0206(12) 0.0211(11) 0.0165(11) 0.0000(9) -0.0011(8) 0.0014(8)
C7 0.0262(14) 0.0168(10) 0.0203(11) -0.0018(9) -0.0024(9) 0.0016(9)
C8 0.0312(13) 0.0161(11) 0.0206(13) 0.0028(9) -0.0052(10) 0.0010(9)
C9 0.0307(14) 0.0191(11) 0.0200(12) 0.0031(10) -0.0003(10) -0.0054(10)
C10 0.058(2) 0.0329(15) 0.0289(15) 0.0112(13) 0.0083(14) -0.0097(14)
C11 0.063(2) 0.0388(16) 0.0301(15) 0.0131(14) 0.0133(14) 0.0028(16)
C12 0.0273(13) 0.0300(13) 0.0196(12) 0.0026(11) 0.0022(10) 0.0010(11)
C13 0.0203(13) 0.0387(15) 0.0434(17) 0.0143(14) -0.0093(12) -0.0055(11)
C14 0.0208(13) 0.0427(16) 0.0464(18) 0.0137(14) -0.0004(13) 0.0045(12)
C15 0.0217(12) 0.0222(11) 0.0290(14) 0.0000(11) -0.0027(10) 0.0029(10)
C16 0.0212(12) 0.0246(12) 0.0305(14) -0.0019(11) -0.0050(11) 0.0044(10)
C17 0.0433(18) 0.0506(18) 0.0282(15) 0.0044(14) 0.0000(13) 0.0223(14)
C18 0.063(2) 0.070(2) 0.0310(16) -0.0049(16) 0.0015(15) 0.0374(19)
C19 0.0487(19) 0.0415(17) 0.046(2) -0.0128(16) -0.0119(16) 0.0245(15)
C20 0.0416(16) 0.0262(11) 0.0400(15) -0.0004(11) -0.0161(17) 0.0086(13)
C21 0.0312(14) 0.0288(13) 0.0283(15) -0.0024(12) -0.0056(12) 0.0048(11)
C22 0.0244(13) 0.0423(15) 0.0186(12) -0.0047(12) 0.0013(10) 0.0069(11)
C23 0.0339(18) 0.065(2) 0.0308(14) -0.0228(14) -0.0072(12) 0.0107(15)
C24 0.0425(17) 0.064(2) 0.0228(14) 0.0072(15) 0.0119(13) 0.0206(16)
C25 0.0253(13) 0.0433(16) 0.0173(12) -0.0045(12) 0.0044(10) 0.0083(11)
C26 0.048(2) 0.0489(19) 0.044(2) -0.0182(17) -0.0095(16) 0.0106(16)
C27 0.068(3) 0.054(2) 0.056(2) -0.0174(18) -0.0047(19) 0.0273(19)
C28 0.042(2) 0.083(3) 0.038(2) -0.0052(19) 0.0029(16) 0.034(2)
C29 0.0266(15) 0.077(3) 0.0370(17) 0.0023(18) 0.0024(13) 0.0078(16)
C30 0.0275(14) 0.0483(17) 0.0312(15) 0.0008(14) 0.0036(11) 0.0018(12)
C31 0.0175(11) 0.0197(11) 0.0200(12) 0.0035(9) -0.0015(9) 0.0018(9)
C32 0.0247(13) 0.0291(13) 0.0271(13) 0.0119(11) 0.0035(11) 0.0040(10)
C33 0.0300(16) 0.0217(11) 0.0391(15) -0.0012(10) -0.0077(12) -0.0009(11)
C34 0.0177(11) 0.0251(11) 0.0170(11) 0.0061(10) 0.0001(9) 0.0062(9)
C35 0.0344(15) 0.0363(15) 0.0268(14) 0.0000(12) -0.0015(12) 0.0148(12)
C36 0.043(2) 0.068(2) 0.0276(14) 0.0070(14) 0.0099(14) 0.0337(19)
C37 0.0208(13) 0.077(2) 0.0352(17) 0.0275(18) 0.0081(13) 0.0164(16)
C38 0.0235(14) 0.0504(19) 0.0465(19) 0.0185(16) -0.0010(13) -0.0061(13)
C39 0.0221(13) 0.0321(14) 0.0309(15) 0.0047(12) 0.0008(11) -0.0007(11)
C40 0.0280(14) 0.0304(13) 0.0343(15) -0.0047(12) -0.0022(12) -0.0074(11)
C41 0.052(2) 0.0284(13) 0.074(2) -0.0226(14) -0.017(2) 0.0031(15)

loop_
_atom_type_symbol
_atom_type_description
_atom_type_scat_dispersion_real
_atom_type_scat_dispersion_imag
_atom_type_scat_source
C C 0.0033 0.0016 'International Tables Vol C Tables 4.2.6.8 and 6.1.1.4'
H H 0.0000 0.0000 'International Tables Vol C Tables 4.2.6.8 and 6.1.1.4'
N N 0.0061 0.0033 'International Tables Vol C Tables 4.2.6.8 and 6.1.1.4'
O O 0.0106 0.0060 'International Tables Vol C Tables 4.2.6.8 and 6.1.1.4'
Zn Zn 0.2839 1.4301 'International Tables Vol C Tables 4.2.6.8 and 6.1.1.4'

loop_
_geom_angle_atom_site_label_1
_geom_angle_atom_site_label_2
_geom_angle_atom_site_label_3
_geom_angle
O1 Zn1 C40 128.06(10)
O1 Zn1 N1 93.77(7)
C40 Zn1 N1 120.85(10)
O1 Zn1 N2 104.17(8)
C40 Zn1 N2 115.55(11)
N1 Zn1 N2 84.76(8)
C8 N1 C7 110.95(18)
C8 N1 C15 112.50(19)
C7 N1 C15 112.51(19)
C8 N1 Zn1 102.50(14)
C7 N1 Zn1 110.38(14)
C15 N1 Zn1 107.48(14)
C12 N2 C13 111.6(2)
C12 N2 C9 104.08(19)
C13 N2 C9 110.5(2)
C12 N2 Zn1 112.39(15)
C13 N2 Zn1 111.00(16)
C9 N2 Zn1 106.88(15)
C1 O1 Zn1 121.11(14)
O1 C1 C6 121.3(2)
O1 C1 C2 120.5(2)
C6 C1 C2 118.2(2)
C3 C2 C1 118.9(2)
C3 C2 C31 122.2(2)
C1 C2 C31 118.8(2)
C2 C3 C4 123.4(2)
C2 C3 H3 118.3
C4 C3 H3 118.3
C5 C4 C3 116.6(2)
C5 C4 C22 120.5(2)
C3 C4 C22 122.5(2)
C6 C5 C4 122.4(2)
C6 C5 H5 118.8
C4 C5 H5 118.8
C5 C6 C1 120.5(2)
C5 C6 C7 119.7(2)
C1 C6 C7 119.5(2)
N1 C7 C6 115.01(18)
N1 C7 H7A 108.5
C6 C7 H7A 108.5
N1 C7 H7B 108.5
C6 C7 H7B 108.5
H7A C7 H7B 107.5
N1 C8 C9 112.4(2)
N1 C8 H8A 109.1
C9 C8 H8A 109.1
N1 C8 H8B 109.1
C9 C8 H8B 109.1
H8A C8 H8B 107.9
N2 C9 C8 110.0(2)
N2 C9 C10 106.2(2)
C8 C9 C10 111.3(2)
N2 C9 H9 109.8
C8 C9 H9 109.8
C10 C9 H9 109.8
C11 C10 C9 106.6(2)
C11 C10 H10A 110.4
C9 C10 H10A 110.4
C11 C10 H10B 110.4
C9 C10 H10B 110.4
H10A C10 H10B 108.6
C10 C11 C12 106.0(2)
C10 C11 H11A 110.5
C12 C11 H11A 110.5
C10 C11 H11B 110.5
C12 C11 H11B 110.5
H11A C11 H11B 108.7
N2 C12 C11 106.4(2)
N2 C12 H12A 110.5
C11 C12 H12A 110.5
N2 C12 H12B 110.5
C11 C12 H12B 110.5
H12A C12 H12B 108.6
N2 C13 C14 112.7(2)
N2 C13 H13A 109.1
C14 C13 H13A 109.1
N2 C13 H13B 109.1
C14 C13 H13B 109.1
H13A C13 H13B 107.8
C13 C14 H14A 109.5
C13 C14 H14B 109.5
H14A C14 H14B 109.5
C13 C14 H14C 109.5
H14A C14 H14C 109.5
H14B C14 H14C 109.5
N1 C15 C16 117.2(2)
N1 C15 H15A 108.0
C16 C15 H15A 108.0
N1 C15 H15B 108.0
C16 C15 H15B 108.0
H15A C15 H15B 107.2
C17 C16 C21 118.3(2)
C17 C16 C15 120.2(2)
C21 C16 C15 121.4(2)
C16 C17 C18 120.6(3)
C16 C17 H17 119.7
C18 C17 H17 119.7
C19 C18 C17 120.4(3)
C19 C18 H18 119.8
C17 C18 H18 119.8
C20 C19 C18 119.7(3)
C20 C19 H19 120.2
C18 C19 H19 120.2
C19 C20 C21 120.0(3)
C19 C20 H20 120.0
C21 C20 H20 120.0
C20 C21 C16 120.9(3)
C20 C21 H21 119.5
C16 C21 H21 119.5
C4 C22 C23 107.5(2)
C4 C22 C25 110.4(2)
C23 C22 C25 111.3(2)
C4 C22 C24 112.3(2)
C23 C22 C24 107.1(2)
C25 C22 C24 108.1(2)
C22 C23 H23A 109.5
C22 C23 H23B 109.5
H23A C23 H23B 109.5
C22 C23 H23C 109.5
H23A C23 H23C 109.5
H23B C23 H23C 109.5
C22 C24 H24A 109.5
C22 C24 H24B 109.5
H24A C24 H24B 109.5
C22 C24 H24C 109.5
H24A C24 H24C 109.5
H24B C24 H24C 109.5
C30 C25 C26 116.9(3)
C30 C25 C22 119.8(3)
C26 C25 C22 123.3(3)
C27 C26 C25 121.0(3)
C27 C26 H26 119.5
C25 C26 H26 119.5
C28 C27 C26 121.2(3)
C28 C27 H27 119.4
C26 C27 H27 119.4
C27 C28 C29 118.9(3)
C27 C28 H28 120.6
C29 C28 H28 120.6
C30 C29 C28 120.0(3)
C30 C29 H29 120.0
C28 C29 H29 120.0
C29 C30 C25 122.0(3)
C29 C30 H30 119.0
C25 C30 H30 119.0
C34 C31 C33 112.2(2)
C34 C31 C32 106.15(19)
C33 C31 C32 107.4(2)
C34 C31 C2 110.69(19)
C33 C31 C2 108.26(19)
C32 C31 C2 112.2(2)
C31 C32 H32A 109.5
C31 C32 H32B 109.5
H32A C32 H32B 109.5
C31 C32 H32C 109.5
H32A C32 H32C 109.5
H32B C32 H32C 109.5
C31 C33 H33A 109.5
C31 C33 H33B 109.5
H33A C33 H33B 109.5
C31 C33 H33C 109.5
H33A C33 H33C 109.5
H33B C33 H33C 109.5
C35 C34 C39 117.3(2)
C35 C34 C31 122.3(2)
C39 C34 C31 120.2(2)
C34 C35 C36 120.8(3)
C34 C35 H35 119.6
C36 C35 H35 119.6
C37 C36 C35 121.1(3)
C37 C36 H36 119.4
C35 C36 H36 119.4
C36 C37 C38 118.9(3)
C36 C37 H37 120.5
C38 C37 H37 120.5
C37 C38 C39 120.4(3)
C37 C38 H38 119.8
C39 C38 H38 119.8
C34 C39 C38 121.5(3)
C34 C39 H39 119.3
C38 C39 H39 119.3
C41 C40 Zn1 112.8(2)
C41 C40 H40A 109.0
Zn1 C40 H40A 109.0
C41 C40 H40B 109.0
Zn1 C40 H40B 109.0
H40A C40 H40B 107.8
C40 C41 H41A 109.5
C40 C41 H41B 109.5
H41A C41 H41B 109.5
C40 C41 H41C 109.5
H41A C41 H41C 109.5
H41B C41 H41C 109.5

loop_
_geom_bond_atom_site_label_1
_geom_bond_atom_site_label_2
_geom_bond_distance
Zn1 O1 1.9297(16)
Zn1 C40 1.983(3)
Zn1 N1 2.1421(19)
Zn1 N2 2.152(2)
N1 C8 1.476(3)
N1 C7 1.488(3)
N1 C15 1.494(3)
N2 C12 1.488(3)
N2 C13 1.488(3)
N2 C9 1.498(3)
O1 C1 1.320(3)
C1 C6 1.416(3)
C1 C2 1.420(3)
C2 C3 1.397(3)
C2 C31 1.539(3)
C3 C4 1.397(3)
C3 H3 0.9500
C4 C5 1.393(3)
C4 C22 1.533(4)
C5 C6 1.388(3)
C5 H5 0.9500
C6 C7 1.503(3)
C7 H7A 0.9900
C7 H7B 0.9900
C8 C9 1.525(4)
C8 H8A 0.9900
C8 H8B 0.9900
C9 C10 1.533(4)
C9 H9 1.0000
C10 C11 1.494(4)
C10 H10A 0.9900
C10 H10B 0.9900
C11 C12 1.528(4)
C11 H11A 0.9900
C11 H11B 0.9900
C12 H12A 0.9900
C12 H12B 0.9900
C13 C14 1.516(4)
C13 H13A 0.9900
C13 H13B 0.9900
C14 H14A 0.9800
C14 H14B 0.9800
C14 H14C 0.9800
C15 C16 1.510(3)
C15 H15A 0.9900
C15 H15B 0.9900
C16 C17 1.382(4)
C16 C21 1.390(4)
C17 C18 1.389(4)
C17 H17 0.9500
C18 C19 1.377(5)
C18 H18 0.9500
C19 C20 1.372(5)
C19 H19 0.9500
C20 C21 1.388(4)
C20 H20 0.9500
C21 H21 0.9500
C22 C23 1.537(4)
C22 C25 1.539(4)
C22 C24 1.542(4)
C23 H23A 0.9800
C23 H23B 0.9800
C23 H23C 0.9800
C24 H24A 0.9800
C24 H24B 0.9800
C24 H24C 0.9800
C25 C30 1.391(4)
C25 C26 1.391(4)
C26 C27 1.389(5)
C26 H26 0.9500
C27 C28 1.369(6)
C27 H27 0.9500
C28 C29 1.383(5)
C28 H28 0.9500
C29 C30 1.383(4)
C29 H29 0.9500
C30 H30 0.9500
C31 C34 1.533(3)
C31 C33 1.536(4)
C31 C32 1.538(3)
C32 H32A 0.9800
C32 H32B 0.9800
C32 H32C 0.9800
C33 H33A 0.9800
C33 H33B 0.9800
C33 H33C 0.9800
C34 C35 1.386(4)
C34 C39 1.387(4)
C35 C36 1.391(4)
C35 H35 0.9500
C36 C37 1.368(5)
C36 H36 0.9500
C37 C38 1.371(5)
C37 H37 0.9500
C38 C39 1.390(4)
C38 H38 0.9500
C39 H39 0.9500
C40 C41 1.527(4)
C40 H40A 0.9900
C40 H40B 0.9900
C41 H41A 0.9800
C41 H41B 0.9800
C41 H41C 0.9800

loop_
_geom_hbond_atom_site_label_D
_geom_hbond_atom_site_label_H
_geom_hbond_atom_site_label_A
_geom_hbond_distance_DH
_geom_hbond_distance_HA
_geom_hbond_distance_DA
_geom_hbond_angle_DHA
C14 H14A O1 0.98 2.65 3.381(4) 131.9

loop_
_geom_torsion_atom_site_label_1
_geom_torsion_atom_site_label_2
_geom_torsion_atom_site_label_3
_geom_torsion_atom_site_label_4
_geom_torsion
Zn1 O1 C1 C6 -46.5(3)
Zn1 O1 C1 C2 135.66(18)
O1 C1 C2 C3 177.9(2)
C6 C1 C2 C3 0.0(3)
O1 C1 C2 C31 -3.6(3)
C6 C1 C2 C31 178.5(2)
C1 C2 C3 C4 -0.3(4)
C31 C2 C3 C4 -178.7(2)
C2 C3 C4 C5 0.2(4)
C2 C3 C4 C22 -172.7(2)
C3 C4 C5 C6 0.2(4)
C22 C4 C5 C6 173.3(2)
C4 C5 C6 C1 -0.5(4)
C4 C5 C6 C7 -173.2(2)
O1 C1 C6 C5 -177.5(2)
C2 C1 C6 C5 0.3(3)
O1 C1 C6 C7 -4.8(3)
C2 C1 C6 C7 173.1(2)
C8 N1 C7 C6 -165.10(19)
C15 N1 C7 C6 67.9(3)
Zn1 N1 C7 C6 -52.2(2)
C5 C6 C7 N1 -127.2(2)
C1 C6 C7 N1 60.0(3)
C7 N1 C8 C9 70.1(2)
C15 N1 C8 C9 -162.9(2)
Zn1 N1 C8 C9 -47.8(2)
C12 N2 C9 C8 89.9(2)
C13 N2 C9 C8 -150.1(2)
Zn1 N2 C9 C8 -29.2(2)
C12 N2 C9 C10 -30.7(3)
C13 N2 C9 C10 89.3(3)
Zn1 N2 C9 C10 -149.78(19)
N1 C8 C9 N2 54.7(3)
N1 C8 C9 C10 172.1(2)
N2 C9 C10 C11 17.0(3)
C8 C9 C10 C11 -102.7(3)
C9 C10 C11 C12 3.2(4)
C13 N2 C12 C11 -86.4(3)
C9 N2 C12 C11 32.9(3)
Zn1 N2 C12 C11 148.15(19)
C10 C11 C12 N2 -22.5(3)
C12 N2 C13 C14 -73.1(3)
C9 N2 C13 C14 171.5(2)
Zn1 N2 C13 C14 53.1(3)
C8 N1 C15 C16 -65.1(3)
C7 N1 C15 C16 61.1(3)
Zn1 N1 C15 C16 -177.23(19)
N1 C15 C16 C17 -104.3(3)
N1 C15 C16 C21 79.8(3)
C21 C16 C17 C18 -0.3(5)
C15 C16 C17 C18 -176.4(3)
C16 C17 C18 C19 -0.2(6)
C17 C18 C19 C20 0.3(6)
C18 C19 C20 C21 0.2(5)
C19 C20 C21 C16 -0.8(4)
C17 C16 C21 C20 0.9(4)
C15 C16 C21 C20 176.8(3)
C5 C4 C22 C23 -81.8(3)
C3 C4 C22 C23 90.9(3)
C5 C4 C22 C25 39.8(3)
C3 C4 C22 C25 -147.5(2)
C5 C4 C22 C24 160.6(2)
C3 C4 C22 C24 -26.7(3)
C4 C22 C25 C30 67.2(3)
C23 C22 C25 C30 -173.5(3)
C24 C22 C25 C30 -56.1(3)
C4 C22 C25 C26 -112.8(3)
C23 C22 C25 C26 6.5(4)
C24 C22 C25 C26 123.9(3)
C30 C25 C26 C27 2.0(5)
C22 C25 C26 C27 -178.0(3)
C25 C26 C27 C28 -1.5(6)
C26 C27 C28 C29 0.3(6)
C27 C28 C29 C30 0.4(5)
C28 C29 C30 C25 0.1(5)
C26 C25 C30 C29 -1.3(4)
C22 C25 C30 C29 178.7(3)
C3 C2 C31 C34 -127.5(2)
C1 C2 C31 C34 54.1(3)
C3 C2 C31 C33 109.2(3)
C1 C2 C31 C33 -69.2(3)
C3 C2 C31 C32 -9.1(3)
C1 C2 C31 C32 172.5(2)
C33 C31 C34 C35 -23.3(3)
C32 C31 C34 C35 93.7(3)
C2 C31 C34 C35 -144.3(2)
C33 C31 C34 C39 161.9(2)
C32 C31 C34 C39 -81.1(3)
C2 C31 C34 C39 40.9(3)
C39 C34 C35 C36 -0.2(4)
C31 C34 C35 C36 -175.2(2)
C34 C35 C36 C37 -0.7(4)
C35 C36 C37 C38 1.6(4)
C36 C37 C38 C39 -1.6(4)
C35 C34 C39 C38 0.2(4)
C31 C34 C39 C38 175.3(2)
C37 C38 C39 C34 0.7(4)
